data_9009491
loop_
_publ_author_name
'Alietti, E.'
'Brigatti, M. F.'
'Capedri, S.'
'Poppi, L.'

_publ_section_title
;
 The roedderite-chayesite series from Spanish lamproites:
 crystal chemical characterization
;
_journal_name_full 'Mineralogical Magazine'
_journal_page_first 655
_journal_page_last 662
_journal_paper_doi 10.1180/minmag.1994.058.393.16
_journal_volume 58
_journal_year 1994
_chemical_compound_source 'Cancarix, Albacete province, Spain'
_chemical_formula_sum 'Fe0.85 K0.9 Mg4.15 Na0.2 O30 Si12'
_chemical_name_mineral Chayesite
_space_group_IT_number 192
_symmetry_space_group_name_Hall '-P 6 2c'
_symmetry_space_group_name_H-M 'P 6/m c c'
_cell_angle_alpha 90
_cell_angle_beta 90
_cell_angle_gamma 120
_cell_formula_units_Z 2
_cell_length_a 10.118
_cell_length_b 10.118
_cell_length_c 14.300
_cell_volume 1267.815
_database_code_amcsd 0014509
_exptl_crystal_density_diffrn 2.633
_cod_original_formula_sum 'K.9 Na.2 (Mg4.15 Fe.85) Si12 O30'
_cod_database_code 9009491

loop_
_space_group_symop_operation_xyz
x,y,z
-x,-x+y,1/2+z
x,x-y,1/2-z
-x+y,-x,-z
x-y,x,z
-y,-x,1/2+z
y,x,1/2-z
y,-x+y,-z
-y,x-y,z
x-y,-y,1/2+z
-x+y,y,1/2-z
x,y,-z
-x,-y,z
x,x-y,1/2+z
-x,-x+y,1/2-z
x-y,x,-z
-x+y,-x,z
y,x,1/2+z
-y,-x,1/2-z
-y,x-y,-z
y,-x+y,z
-x+y,y,1/2+z
x-y,-y,1/2-z
-x,-y,-z

loop_
_atom_site_aniso_label
_atom_site_aniso_U_11
_atom_site_aniso_U_22
_atom_site_aniso_U_33
_atom_site_aniso_U_12
_atom_site_aniso_U_13
_atom_site_aniso_U_23
KC 0.02558 0.02558 0.02659 0.01279 0.00000 0.00000
NaC 0.02558 0.02558 0.02659 0.01279 0.00000 0.00000
MgA 0.02191 0.02191 0.02533 0.01102 0.00000 0.00000
Fe3+A 0.02191 0.02191 0.02533 0.01102 0.00000 0.00000
MgT2 0.00760 0.01925 0.00975 0.00963 0.00000 0.00000
Fe3+T2 0.00760 0.01925 0.00975 0.00963 0.00000 0.00000
SiT1 0.01191 0.01342 0.01064 0.00709 0.00063 0.00063
O1 0.02913 0.02660 0.01279 0.01393 0.00000 0.00000
O2 0.01950 0.02368 0.02065 0.01355 0.00013 -0.00076
O3 0.01507 0.01672 0.01546 0.00773 -0.00127 -0.00228

loop_
_atom_site_label
_atom_site_fract_x
_atom_site_fract_y
_atom_site_fract_z
_atom_site_occupancy
_atom_site_U_iso_or_equiv
_atom_site_type_symbol
_atom_site_attached_hydrogens
KC 0.00000 0.00000 0.25000 0.90000 0.02584 K 0
NaC 0.00000 0.00000 0.25000 0.10000 0.02584 Na 0
NaB 0.33333 0.66667 0.00000 0.05000 0.01520 Na 0
MgA 0.33333 0.66667 0.25000 0.83000 0.02305 Mg 0
Fe3+A 0.33333 0.66667 0.25000 0.17000 0.02305 Fe 0
MgT2 0.50000 0.50000 0.25000 0.83000 0.01089 Mg 0
Fe3+T2 0.50000 0.50000 0.25000 0.17000 0.01089 Fe 0
SiT1 0.23840 0.35292 0.39072 1.00000 0.01165 Si 0
O1 0.12980 0.39480 0.00000 1.00000 0.02229 O 0
O2 0.21950 0.27760 0.13320 1.00000 0.02001 O 0
O3 0.15450 0.49640 0.17250 1.00000 0.01583 O 0

loop_
_cod_changelog_entry_id
_cod_changelog_entry_author
_cod_changelog_entry_date
_cod_changelog_entry_text
1
;cod-tools version 3.8.0
Id: cif_guess_AMCSD_atom_types 9581 2023-05-17 12:35:41Z saulius
;
2023-05-23T09:17:24+03:00
;Derived atom types and hydrogen counts
from atom names that follow the AMCSD naming convention
(Wat == water, O-H == hydroxyl).
;

loop_
_cod_related_entry_id
_cod_related_entry_database
_cod_related_entry_code
1 AMCSD 0014509
